data_4033519
loop_
_publ_author_name
'Zhang, Pingshun'
'Pan, Shanfei'
'Chen, Wanzhi'
'Liu, Miaochang'
'Wu, Huayue'

_publ_section_title
;
 Palladium-Catalyzed Sequential Heteroarylation/Acylation Reactions of
 Iodobenzenes: Synthesis of Functionalized Benzo[ d]oxazoles.
;
_journal_issue 6
_journal_name_full 'The Journal of organic chemistry'
_journal_page_first 3354
_journal_page_last 3360
_journal_paper_doi 10.1021/acs.joc.7b03055
_journal_volume 83
_journal_year 2018
_chemical_formula_sum 'C20 H16 F2 N2 O3'
_chemical_formula_weight 370.35
_space_group_IT_number 14
_space_group_name_Hall '-P 2yn'
_space_group_name_H-M_alt 'P 1 21/n 1'
_symmetry_cell_setting monoclinic
_symmetry_space_group_name_Hall '-P 2yn'
_symmetry_space_group_name_H-M 'P 1 21/n 1'
_atom_sites_solution_hydrogens geom
_atom_sites_solution_primary direct
_atom_sites_solution_secondary difmap
_audit_creation_method SHELXL-97
_cell_angle_alpha 90.00
_cell_angle_beta 96.896(8)
_cell_angle_gamma 90.00
_cell_formula_units_Z 4
_cell_length_a 6.3289(5)
_cell_length_b 14.3422(11)
_cell_length_c 18.7478(15)
_cell_measurement_reflns_used 1910
_cell_measurement_temperature 169.9
_cell_measurement_theta_max 29.3696
_cell_measurement_theta_min 2.8347
_cell_volume 1689.4(2)
_computing_cell_refinement 'Bruker FRAMBO'
_computing_data_collection 'Bruker FRAMBO'
_computing_data_reduction 'Bruker SAINT'
_computing_molecular_graphics 'Bruker SHELXTL'
_computing_publication_material 'Bruker SHELXTL'
_computing_structure_refinement 'SHELXL-97 (Sheldrick, 1997)'
_computing_structure_solution 'SHELXS-97 (Sheldrick, 1990)'
_diffrn_ambient_temperature 173(2)
_diffrn_measured_fraction_theta_full 0.998
_diffrn_measured_fraction_theta_max 0.998
_diffrn_measurement_device_type 'Xcalibur, Atlas, Gemini ultra'
_diffrn_measurement_method '\w scans'
_diffrn_radiation_monochromator graphite
_diffrn_radiation_source 'fine-focus sealed tube'
_diffrn_radiation_type MoK\a
_diffrn_radiation_wavelength 0.71073
_diffrn_reflns_av_R_equivalents 0.0338
_diffrn_reflns_av_sigmaI/netI 0.0466
_diffrn_reflns_limit_h_max 7
_diffrn_reflns_limit_h_min -6
_diffrn_reflns_limit_k_max 14
_diffrn_reflns_limit_k_min -17
_diffrn_reflns_limit_l_max 22
_diffrn_reflns_limit_l_min -22
_diffrn_reflns_number 6531
_diffrn_reflns_theta_full 25.01
_diffrn_reflns_theta_max 25.01
_diffrn_reflns_theta_min 2.84
_exptl_absorpt_coefficient_mu 0.114
_exptl_absorpt_correction_T_max 0.9821
_exptl_absorpt_correction_T_min 0.9743
_exptl_absorpt_correction_type multi-scan
_exptl_absorpt_process_details
;
CrysAlisPro, Agilent Technologies,
Version 1.171.35.11 (release 16-05-2011 CrysAlis171 .NET)
(compiled May 16 2011,17:55:39)
Empirical absorption correction using spherical harmonics,
 implemented in SCALE3 ABSPACK scaling algorithm.
;
_exptl_crystal_colour colorless
_exptl_crystal_density_diffrn 1.456
_exptl_crystal_density_method 'not measured'
_exptl_crystal_description block
_exptl_crystal_F_000 768
_exptl_crystal_size_max 0.23
_exptl_crystal_size_mid 0.18
_exptl_crystal_size_min 0.16
_refine_diff_density_max 0.201
_refine_diff_density_min -0.201
_refine_diff_density_rms 0.041
_refine_ls_extinction_method none
_refine_ls_goodness_of_fit_ref 1.042
_refine_ls_hydrogen_treatment constr
_refine_ls_matrix_type full
_refine_ls_number_parameters 244
_refine_ls_number_reflns 2979
_refine_ls_number_restraints 0
_refine_ls_restrained_S_all 1.042
_refine_ls_R_factor_all 0.0719
_refine_ls_R_factor_gt 0.0477
_refine_ls_shift/su_max 0.000
_refine_ls_shift/su_mean 0.000
_refine_ls_structure_factor_coef Fsqd
_refine_ls_weighting_details 'calc w=1/[\s^2^(Fo^2^)+(0.0542P)^2^+0.2872P] where P=(Fo^2^+2Fc^2^)/3'
_refine_ls_weighting_scheme calc
_refine_ls_wR_factor_gt 0.1110
_refine_ls_wR_factor_ref 0.1283
_reflns_number_gt 2157
_reflns_number_total 2979
_reflns_threshold_expression >2sigma(I)
_cod_data_source_file jo7b03055_si_002.cif
_cod_data_source_block 161228_zps_61227
_cod_depositor_comments 'Adding full bibliography for 4033519.cif.'
_cod_original_sg_symbol_H-M P2(1)/n
_cod_database_code 4033519

loop_
_symmetry_equiv_pos_as_xyz
'x, y, z'
'-x+1/2, y+1/2, -z+1/2'
'-x, -y, -z'
'x-1/2, -y-1/2, z-1/2'

loop_
_atom_site_label
_atom_site_type_symbol
_atom_site_fract_x
_atom_site_fract_y
_atom_site_fract_z
_atom_site_U_iso_or_equiv
_atom_site_adp_type
_atom_site_occupancy
_atom_site_symmetry_multiplicity
_atom_site_calc_flag
_atom_site_refinement_flags
O1 O 0.9923(2) 0.70785(10) -0.00283(8) 0.0368(4) Uani 1 1 d .
N2 N 0.6775(3) 0.63443(12) -0.02237(9) 0.0339(4) Uani 1 1 d .
C3 C 0.9993(3) 0.63426(14) 0.04405(11) 0.0319(5) Uani 1 1 d .
F1 F 1.0030(2) 0.91153(11) 0.03898(9) 0.0694(5) Uani 1 1 d .
C1 C 0.7913(3) 0.70301(15) -0.04006(11) 0.0327(5) Uani 1 1 d .
C4 C 1.1648(3) 0.60818(16) 0.09396(12) 0.0386(6) Uani 1 1 d .
H4 H 1.2973 0.6401 0.1005 0.046 Uiso 1 1 calc R
C7 C 0.7704(3) 0.51064(16) 0.07263(11) 0.0382(5) Uani 1 1 d .
H7 H 0.6398 0.4774 0.0649 0.046 Uiso 1 1 calc R
C6 C 0.9311(4) 0.48301(16) 0.12442(12) 0.0407(6) Uani 1 1 d .
H6 H 0.9112 0.4305 0.1538 0.049 Uiso 1 1 calc R
C2 C 0.8062(3) 0.58847(14) 0.03239(10) 0.0297(5) Uani 1 1 d .
N1 N 1.2868(4) 0.50027(17) 0.19009(11) 0.0510(6) Uani 1 1 d .
C5 C 1.1210(3) 0.53134(16) 0.13378(11) 0.0379(6) Uani 1 1 d .
C8 C 0.7376(3) 0.77906(15) -0.09286(12) 0.0369(5) Uani 1 1 d .
H8 H 0.8677 0.7961 -0.1155 0.044 Uiso 1 1 calc R
O3 O 1.2471(3) 0.43255(15) 0.22646(10) 0.0667(6) Uani 1 1 d .
C11 C 0.3606(3) 0.78036(17) -0.11773(12) 0.0397(6) Uani 1 1 d .
H11A H 0.3460 0.7443 -0.0736 0.048 Uiso 1 1 calc R
H11B H 0.2285 0.7758 -0.1517 0.048 Uiso 1 1 calc R
O2 O 1.4535(3) 0.54315(17) 0.19877(10) 0.0731(6) Uani 1 1 d .
C15 C 0.6465(3) 0.86325(15) 0.02275(13) 0.0384(5) Uani 1 1 d .
C12 C 0.5583(3) 0.75433(16) -0.15181(11) 0.0393(6) Uani 1 1 d .
H12 H 0.5608 0.6883 -0.1688 0.047 Uiso 1 1 calc R
C10 C 0.4308(4) 0.88096(16) -0.10221(13) 0.0429(6) Uani 1 1 d .
H10 H 0.3270 0.9195 -0.0787 0.052 Uiso 1 1 calc R
C9 C 0.6489(3) 0.86949(15) -0.05748(12) 0.0390(5) Uani 1 1 d .
H9 H 0.7400 0.9237 -0.0677 0.047 Uiso 1 1 calc R
F2 F 0.6785(3) 0.84305(14) 0.24258(8) 0.0914(6) Uani 1 1 d .
C20 C 0.8285(4) 0.88369(16) 0.06829(14) 0.0469(6) Uani 1 1 d .
C16 C 0.4732(4) 0.83694(18) 0.05597(13) 0.0469(6) Uani 1 1 d .
H16 H 0.3434 0.8230 0.0270 0.056 Uiso 1 1 calc R
C13 C 0.5569(4) 0.82711(17) -0.21141(13) 0.0481(6) Uani 1 1 d .
H13A H 0.4637 0.8076 -0.2551 0.058 Uiso 1 1 calc R
H13B H 0.7022 0.8384 -0.2240 0.058 Uiso 1 1 calc R
C19 C 0.8450(5) 0.87761(18) 0.14127(16) 0.0597(8) Uani 1 1 d .
H19 H 0.9738 0.8920 0.1706 0.072 Uiso 1 1 calc R
C14 C 0.4680(4) 0.91427(18) -0.17732(13) 0.0531(7) Uani 1 1 d .
H14A H 0.5717 0.9662 -0.1745 0.064 Uiso 1 1 calc R
H14B H 0.3332 0.9350 -0.2051 0.064 Uiso 1 1 calc R
C17 C 0.4807(4) 0.8300(2) 0.12950(14) 0.0580(7) Uani 1 1 d .
H17 H 0.3591 0.8119 0.1513 0.070 Uiso 1 1 calc R
C18 C 0.6688(5) 0.8501(2) 0.16975(14) 0.0622(8) Uani 1 1 d .

loop_
_atom_site_aniso_label
_atom_site_aniso_U_11
_atom_site_aniso_U_22
_atom_site_aniso_U_33
_atom_site_aniso_U_23
_atom_site_aniso_U_13
_atom_site_aniso_U_12
O1 0.0307(8) 0.0309(8) 0.0482(9) 0.0067(7) 0.0018(7) 0.0017(6)
N2 0.0330(9) 0.0342(10) 0.0335(10) 0.0014(8) 0.0005(8) 0.0023(8)
C3 0.0365(11) 0.0258(11) 0.0333(12) -0.0003(9) 0.0044(10) 0.0062(9)
F1 0.0460(8) 0.0585(10) 0.0974(13) -0.0016(9) -0.0168(8) -0.0084(7)
C1 0.0307(10) 0.0292(12) 0.0385(12) 0.0006(10) 0.0057(10) 0.0050(9)
C4 0.0341(11) 0.0392(13) 0.0410(13) -0.0076(11) -0.0022(10) 0.0067(10)
C7 0.0431(12) 0.0360(13) 0.0354(13) 0.0033(11) 0.0041(11) -0.0008(10)
C6 0.0538(14) 0.0370(13) 0.0321(12) 0.0053(10) 0.0079(11) 0.0080(11)
C2 0.0307(10) 0.0294(11) 0.0287(11) -0.0003(9) 0.0020(9) 0.0043(9)
N1 0.0559(14) 0.0620(15) 0.0338(11) -0.0021(12) 0.0004(10) 0.0267(12)
C5 0.0462(13) 0.0412(14) 0.0252(11) -0.0039(10) -0.0001(10) 0.0183(11)
C8 0.0323(11) 0.0329(12) 0.0465(13) 0.0103(11) 0.0089(10) 0.0040(9)
O3 0.0803(13) 0.0740(14) 0.0439(11) 0.0153(10) -0.0009(10) 0.0335(11)
C11 0.0339(11) 0.0484(14) 0.0354(12) 0.0022(11) -0.0015(10) 0.0022(10)
O2 0.0466(10) 0.1049(17) 0.0625(13) 0.0023(12) -0.0152(9) 0.0119(11)
C15 0.0400(12) 0.0253(11) 0.0467(14) -0.0063(10) -0.0084(11) 0.0053(10)
C12 0.0472(13) 0.0352(13) 0.0352(12) 0.0034(10) 0.0039(11) 0.0028(10)
C10 0.0443(12) 0.0368(13) 0.0453(14) -0.0003(11) -0.0048(11) 0.0130(10)
C9 0.0407(12) 0.0269(11) 0.0475(14) 0.0032(10) -0.0020(11) -0.0006(10)
F2 0.1200(14) 0.1071(14) 0.0409(9) -0.0195(10) -0.0165(9) 0.0486(12)
C20 0.0443(13) 0.0304(13) 0.0620(17) -0.0096(12) -0.0104(13) 0.0035(11)
C16 0.0478(13) 0.0502(15) 0.0403(14) -0.0131(12) -0.0049(11) 0.0051(12)
C13 0.0558(14) 0.0476(15) 0.0412(14) 0.0138(12) 0.0075(12) 0.0039(12)
C19 0.0595(16) 0.0519(16) 0.0602(18) -0.0211(14) -0.0240(15) 0.0191(14)
C14 0.0630(15) 0.0433(14) 0.0499(15) 0.0131(13) -0.0068(13) 0.0067(13)
C17 0.0641(16) 0.0623(18) 0.0466(16) -0.0126(14) 0.0028(14) 0.0109(14)
C18 0.085(2) 0.0607(18) 0.0358(15) -0.0186(13) -0.0123(15) 0.0322(16)

loop_
_atom_type_symbol
_atom_type_description
_atom_type_scat_dispersion_real
_atom_type_scat_dispersion_imag
_atom_type_scat_source
C C 0.0033 0.0016 'International Tables Vol C Tables 4.2.6.8 and 6.1.1.4'
H H 0.0000 0.0000 'International Tables Vol C Tables 4.2.6.8 and 6.1.1.4'
N N 0.0061 0.0033 'International Tables Vol C Tables 4.2.6.8 and 6.1.1.4'
O O 0.0106 0.0060 'International Tables Vol C Tables 4.2.6.8 and 6.1.1.4'
F F 0.0171 0.0103 'International Tables Vol C Tables 4.2.6.8 and 6.1.1.4'

loop_
_geom_angle_atom_site_label_1
_geom_angle_atom_site_label_2
_geom_angle_atom_site_label_3
_geom_angle
C3 O1 C1 104.07(15)
C1 N2 C2 104.82(17)
C4 C3 O1 127.70(19)
C4 C3 C2 124.6(2)
O1 C3 C2 107.72(17)
N2 C1 O1 114.80(18)
N2 C1 C8 130.08(19)
O1 C1 C8 115.10(17)
C3 C4 C5 113.7(2)
C3 C4 H4 123.2
C5 C4 H4 123.2
C6 C7 C2 117.5(2)
C6 C7 H7 121.2
C2 C7 H7 121.2
C7 C6 C5 120.2(2)
C7 C6 H6 119.9
C5 C6 H6 119.9
C7 C2 C3 119.84(19)
C7 C2 N2 131.59(19)
C3 C2 N2 108.57(18)
O2 N1 O3 123.9(2)
O2 N1 C5 118.5(2)
O3 N1 C5 117.6(2)
C4 C5 C6 124.2(2)
C4 C5 N1 117.4(2)
C6 C5 N1 118.4(2)
C1 C8 C12 113.72(18)
C1 C8 C9 112.66(17)
C12 C8 C9 102.85(16)
C1 C8 H8 109.1
C12 C8 H8 109.1
C9 C8 H8 109.1
C12 C11 C10 94.40(17)
C12 C11 H11A 112.8
C10 C11 H11A 112.8
C12 C11 H11B 112.8
C10 C11 H11B 112.8
H11A C11 H11B 110.3
C16 C15 C20 115.4(2)
C16 C15 C9 124.8(2)
C20 C15 C9 119.8(2)
C11 C12 C8 102.51(17)
C11 C12 C13 101.93(18)
C8 C12 C13 108.00(19)
C11 C12 H12 114.3
C8 C12 H12 114.3
C13 C12 H12 114.3
C11 C10 C14 101.12(19)
C11 C10 C9 102.99(18)
C14 C10 C9 107.96(19)
C11 C10 H10 114.5
C14 C10 H10 114.5
C9 C10 H10 114.5
C15 C9 C10 115.79(19)
C15 C9 C8 114.44(18)
C10 C9 C8 101.47(18)
C15 C9 H9 108.2
C10 C9 H9 108.2
C8 C9 H9 108.2
F1 C20 C19 117.3(2)
F1 C20 C15 118.2(2)
C19 C20 C15 124.4(3)
C15 C16 C17 122.6(2)
C15 C16 H16 118.7
C17 C16 H16 118.7
C12 C13 C14 102.79(18)
C12 C13 H13A 111.2
C14 C13 H13A 111.2
C12 C13 H13B 111.2
C14 C13 H13B 111.2
H13A C13 H13B 109.1
C18 C19 C20 116.6(2)
C18 C19 H19 121.7
C20 C19 H19 121.7
C10 C14 C13 103.43(18)
C10 C14 H14A 111.1
C13 C14 H14A 111.1
C10 C14 H14B 111.1
C13 C14 H14B 111.1
H14A C14 H14B 109.0
C18 C17 C16 117.5(3)
C18 C17 H17 121.3
C16 C17 H17 121.3
C19 C18 C17 123.4(3)
C19 C18 F2 118.5(3)
C17 C18 F2 118.0(3)

loop_
_geom_bond_atom_site_label_1
_geom_bond_atom_site_label_2
_geom_bond_distance
O1 C3 1.371(2)
O1 C1 1.377(2)
N2 C1 1.286(3)
N2 C2 1.396(3)
C3 C4 1.370(3)
C3 C2 1.382(3)
F1 C20 1.352(3)
C1 C8 1.485(3)
C4 C5 1.378(3)
C4 H4 0.9500
C7 C6 1.377(3)
C7 C2 1.381(3)
C7 H7 0.9500
C6 C5 1.380(3)
C6 H6 0.9500
N1 O2 1.215(3)
N1 O3 1.230(3)
N1 C5 1.466(3)
C8 C12 1.528(3)
C8 C9 1.590(3)
C8 H8 1.0000
C11 C12 1.518(3)
C11 C10 1.527(3)
C11 H11A 0.9900
C11 H11B 0.9900
C15 C16 1.377(3)
C15 C20 1.380(3)
C15 C9 1.509(3)
C12 C13 1.528(3)
C12 H12 1.0000
C10 C14 1.532(3)
C10 C9 1.535(3)
C10 H10 1.0000
C9 H9 1.0000
F2 C18 1.363(3)
C20 C19 1.362(4)
C16 C17 1.377(3)
C16 H16 0.9500
C13 C14 1.541(3)
C13 H13A 0.9900
C13 H13B 0.9900
C19 C18 1.351(4)
C19 H19 0.9500
C14 H14A 0.9900
C14 H14B 0.9900
C17 C18 1.362(4)
C17 H17 0.9500

loop_
_geom_torsion_atom_site_label_1
_geom_torsion_atom_site_label_2
_geom_torsion_atom_site_label_3
_geom_torsion_atom_site_label_4
_geom_torsion
C1 O1 C3 C4 -179.5(2)
C1 O1 C3 C2 0.8(2)
C2 N2 C1 O1 1.2(2)
C2 N2 C1 C8 -176.9(2)
C3 O1 C1 N2 -1.3(2)
C3 O1 C1 C8 177.13(17)
O1 C3 C4 C5 179.19(18)
C2 C3 C4 C5 -1.1(3)
C2 C7 C6 C5 -1.3(3)
C6 C7 C2 C3 1.2(3)
C6 C7 C2 N2 -179.0(2)
C4 C3 C2 C7 0.0(3)
O1 C3 C2 C7 179.74(17)
C4 C3 C2 N2 -179.85(19)
O1 C3 C2 N2 -0.1(2)
C1 N2 C2 C7 179.5(2)
C1 N2 C2 C3 -0.6(2)
C3 C4 C5 C6 1.1(3)
C3 C4 C5 N1 -178.10(17)
C7 C6 C5 C4 0.1(3)
C7 C6 C5 N1 179.26(18)
O2 N1 C5 C4 -0.2(3)
O3 N1 C5 C4 178.92(19)
O2 N1 C5 C6 -179.4(2)
O3 N1 C5 C6 -0.3(3)
N2 C1 C8 C12 -23.9(3)
O1 C1 C8 C12 157.93(16)
N2 C1 C8 C9 92.6(3)
O1 C1 C8 C9 -85.5(2)
C10 C11 C12 C8 55.77(19)
C10 C11 C12 C13 -56.0(2)
C1 C8 C12 C11 86.6(2)
C9 C8 C12 C11 -35.5(2)
C1 C8 C12 C13 -166.26(17)
C9 C8 C12 C13 71.61(19)
C12 C11 C10 C14 55.8(2)
C12 C11 C10 C9 -55.8(2)
C16 C15 C9 C10 22.2(3)
C20 C15 C9 C10 -158.6(2)
C16 C15 C9 C8 -95.3(3)
C20 C15 C9 C8 83.9(3)
C11 C10 C9 C15 -89.9(2)
C14 C10 C9 C15 163.67(19)
C11 C10 C9 C8 34.6(2)
C14 C10 C9 C8 -71.8(2)
C1 C8 C9 C15 3.0(3)
C12 C8 C9 C15 125.86(19)
C1 C8 C9 C10 -122.42(19)
C12 C8 C9 C10 0.4(2)
C16 C15 C20 F1 -178.9(2)
C9 C15 C20 F1 1.9(3)
C16 C15 C20 C19 1.3(3)
C9 C15 C20 C19 -178.0(2)
C20 C15 C16 C17 -0.9(4)
C9 C15 C16 C17 178.3(2)
C11 C12 C13 C14 35.1(2)
C8 C12 C13 C14 -72.4(2)
F1 C20 C19 C18 179.7(2)
C15 C20 C19 C18 -0.4(4)
C11 C10 C14 C13 -35.4(2)
C9 C10 C14 C13 72.3(2)
C12 C13 C14 C10 0.4(2)
C15 C16 C17 C18 -0.2(4)
C20 C19 C18 C17 -0.8(4)
C20 C19 C18 F2 180.0(2)
C16 C17 C18 C19 1.1(4)
C16 C17 C18 F2 -179.7(2)
